data_4029516
loop_
_publ_author_name
'Gal\'an, Albano'
'Escudero-Ad\'an, Eduardo C'
'Frontera, Antonio'
'Ballester, Pablo'

_publ_section_title
;
 Synthesis, Structure, and Binding Properties of Lipophilic Cavitands
 Based on a Calix[4]pyrrole-Resorcinarene Hybrid Scaffold.
;
_journal_issue 12
_journal_name_full 'The Journal of organic chemistry'
_journal_page_first 5545
_journal_page_last 5557
_journal_paper_doi 10.1021/jo5007224
_journal_volume 79
_journal_year 2014
_chemical_formula_sum 'C140.75 H156.75 Cl5.25 N15 O9'
_chemical_formula_weight 2388.67
_chemical_name_systematic
; 
 ? 
;
_space_group_IT_number 14
_symmetry_cell_setting monoclinic
_symmetry_space_group_name_Hall '-P 2yn'
_symmetry_space_group_name_H-M 'P 1 21/n 1'
_atom_sites_solution_hydrogens geom
_atom_sites_solution_primary direct
_atom_sites_solution_secondary difmap
_audit_creation_method SHELXL-97
_cell_angle_alpha 90.00
_cell_angle_beta 94.462(4)
_cell_angle_gamma 90.00
_cell_formula_units_Z 4
_cell_length_a 18.928(2)
_cell_length_b 33.493(4)
_cell_length_c 20.956(2)
_cell_measurement_reflns_used 9863
_cell_measurement_temperature 100(2)
_cell_measurement_theta_max 22.58
_cell_measurement_theta_min 2.24
_cell_volume 13245(2)
_computing_cell_refinement 'Bruker APEX2 v2011.4-0'
_computing_data_collection 'Bruker APEX2 v2011.4-0'
_computing_data_reduction 'Bruker SAINT V7.60A'
_computing_molecular_graphics 'Bruker SHELXTL'
_computing_publication_material 'Bruker SHELXTL'
_computing_structure_refinement 'SHELXS-97 (Sheldrick, 2008)'
_computing_structure_solution Sir2011
_diffrn_ambient_temperature 100(2)
_diffrn_detector_area_resol_mean 512
_diffrn_detector_type '4K CCD area detector APEX II'
_diffrn_measured_fraction_theta_full 1.000
_diffrn_measured_fraction_theta_max 0.995
_diffrn_measurement_device_type 'APEX DUO Kappa 4-axis goniometer'
_diffrn_measurement_method
;
 Fullsphere data collection, phi and omega scans
;
_diffrn_measurement_specimen_support 'magnetic support whith MicroMount'
_diffrn_radiation_monochromator 'Quazar MX Multilayer Optics'
_diffrn_radiation_type MoK\a
_diffrn_radiation_wavelength 0.71073
_diffrn_reflns_av_R_equivalents 0.0955
_diffrn_reflns_av_sigmaI/netI 0.0712
_diffrn_reflns_limit_h_max 19
_diffrn_reflns_limit_h_min -22
_diffrn_reflns_limit_k_max 40
_diffrn_reflns_limit_k_min -40
_diffrn_reflns_limit_l_max 25
_diffrn_reflns_limit_l_min -25
_diffrn_reflns_number 148057
_diffrn_reflns_theta_full 25.00
_diffrn_reflns_theta_max 25.44
_diffrn_reflns_theta_min 1.22
_diffrn_source 'Micorfocus source E025 IuS'
_diffrn_source_current 0.6
_diffrn_source_power 50
_diffrn_source_size '0.2 mm x 0.2 mm fine focus'
_diffrn_source_type 'Bruker APEX DUO'
_exptl_absorpt_coefficient_mu 0.177
_exptl_absorpt_correction_T_max 0.9825
_exptl_absorpt_correction_T_min 0.9488
_exptl_absorpt_correction_type empirical
_exptl_absorpt_process_details
; 
 SADABS Version 2008/1 Bruker-Nonius
 Blessing, Acta Cryst. (1995) A51 33-38
;
_exptl_crystal_colour colourless
_exptl_crystal_density_diffrn 1.198
_exptl_crystal_density_method 'not measured'
_exptl_crystal_description block
_exptl_crystal_F_000 5070
_exptl_crystal_size_max 0.30
_exptl_crystal_size_mid 0.25
_exptl_crystal_size_min 0.10
_refine_diff_density_max 1.820
_refine_diff_density_min -1.194
_refine_diff_density_rms 0.130
_refine_ls_extinction_method none
_refine_ls_goodness_of_fit_ref 2.320
_refine_ls_hydrogen_treatment noref
_refine_ls_matrix_type full
_refine_ls_number_parameters 1645
_refine_ls_number_reflns 24371
_refine_ls_number_restraints 420
_refine_ls_restrained_S_all 2.401
_refine_ls_R_factor_all 0.2054
_refine_ls_R_factor_gt 0.1398
_refine_ls_shift/su_max 0.000
_refine_ls_shift/su_mean 0.000
_refine_ls_structure_factor_coef Fsqd
_refine_ls_weighting_details 'calc w=1/[\s^2^(Fo^2^)+(0.1000P)^2^+0.0000P] where P=(Fo^2^+2Fc^2^)/3'
_refine_ls_weighting_scheme calc
_refine_ls_wR_factor_gt 0.3747
_refine_ls_wR_factor_ref 0.4022
_reflns_number_gt 13694
_reflns_number_total 24371
_reflns_threshold_expression >2sigma(I)
_cod_data_source_file jo5007224_si_007.cif
_cod_data_source_block mo_ag66b2_0m
_cod_depositor_comments
;
The following automatic conversions were performed:
'_diffrn_measurement_specimen_suppport' tag replaced with
'_diffrn_measurement_specimen_support'.

Automatic conversion script
Id: cif_correct_tags 1440 2010-10-19 06:21:57Z saulius 

The following automatic conversions were performed:

'_symmetry_cell_setting' value 'Monoclinic' changed to 'monoclinic'
according to
/usr/data/users/saulius/crontab/automatic-downloads/rss-feeds/ACS/lib/dictionaries/cif_core.dic
dictionary named 'cif_core.dic' version 2.4.2 from 2011-04-26.

Automatic conversion script
Id: cif_fix_values 2281 2013-09-26 08:29:07Z andrius 

 Adding full bibliography for 4029513--4029520.cif.
;
_cod_original_cell_volume 13245(3)
_cod_original_sg_symbol_H-M P2(1)/n
_cod_database_code 4029516

loop_
_symmetry_equiv_pos_as_xyz
'x, y, z'
'-x+1/2, y+1/2, -z+1/2'
'-x, -y, -z'
'x-1/2, -y-1/2, z-1/2'

loop_
_atom_site_label
_atom_site_type_symbol
_atom_site_fract_x
_atom_site_fract_y
_atom_site_fract_z
_atom_site_U_iso_or_equiv
_atom_site_adp_type
_atom_site_occupancy
_atom_site_symmetry_multiplicity
_atom_site_calc_flag
_atom_site_refinement_flags
_atom_site_disorder_assembly
_atom_site_disorder_group
N1 N 0.8503(2) 0.10095(14) 0.7875(2) 0.0466(12) Uani 1 1 d . . .
H1N H 0.8250 0.1196 0.7693 0.056 Uiso 1 1 calc R . .
N2 N 0.6792(2) 0.09945(14) 0.7947(2) 0.0478(12) Uani 1 1 d . . .
H2N H 0.6993 0.1176 0.7734 0.057 Uiso 1 1 calc R . .
N3 N 0.6563(2) 0.09904(13) 0.6381(2) 0.0438(11) Uani 1 1 d . . .
H3N H 0.6821 0.1167 0.6586 0.053 Uiso 1 1 calc R . .
N4 N 0.8274(2) 0.10347(13) 0.6293(2) 0.0441(11) Uani 1 1 d . . .
H4N H 0.8056 0.1200 0.6522 0.053 Uiso 1 1 calc R . .
N5 N 1.0603(3) 0.19695(14) 0.8777(2) 0.0496(12) Uani 1 1 d . . .
N6 N 1.0013(2) 0.19636(14) 0.9970(2) 0.0484(12) Uani 1 1 d . . .
N7 N 0.6036(2) 0.19839(15) 0.9756(2) 0.0491(12) Uani 1 1 d . . .
N8 N 0.4717(3) 0.20505(15) 0.9026(2) 0.0533(13) Uani 1 1 d . . .
N9 N 0.4329(2) 0.19530(14) 0.5598(2) 0.0479(12) Uani 1 1 d . . .
N10 N 0.4834(2) 0.19244(14) 0.4369(2) 0.0461(12) Uani 1 1 d . . .
N11 N 0.8922(2) 0.20674(14) 0.4527(2) 0.0491(12) Uani 1 1 d . . .
N12 N 1.0171(2) 0.21417(14) 0.5352(2) 0.0476(12) Uani 1 1 d . . .
O1 O 0.9500(2) 0.23900(11) 0.61208(18) 0.0535(11) Uani 1 1 d . . .
O2 O 0.9545(2) 0.22478(12) 0.83523(18) 0.0535(11) Uani 1 1 d . . .
O3 O 0.9002(2) 0.22345(12) 0.95084(17) 0.0499(10) Uani 1 1 d . . .
O4 O 0.6551(2) 0.22545(12) 0.8890(2) 0.0591(11) Uani 1 1 d . . .
O5 O 0.5282(2) 0.22989(12) 0.82024(19) 0.0579(11) Uani 1 1 d . . .
O6 O 0.5412(2) 0.22103(11) 0.59693(17) 0.0478(10) Uani 1 1 d . . .
O7 O 0.58667(19) 0.22120(11) 0.47719(18) 0.0499(10) Uani 1 1 d . . .
O8 O 0.83106(19) 0.23409(11) 0.5316(2) 0.0541(11) Uani 1 1 d . . .
C1 C 0.9401(3) 0.10157(16) 0.7049(2) 0.0418(13) Uani 1 1 d . . .
C2 C 0.9088(3) 0.08459(16) 0.7641(3) 0.0440(14) Uani 1 1 d . . .
C3 C 0.9319(3) 0.05519(19) 0.8051(3) 0.0605(17) Uani 1 1 d . . .
H3 H 0.9700 0.0383 0.7998 0.073 Uiso 1 1 calc R . .
C4 C 0.8890(3) 0.0544(2) 0.8563(3) 0.0616(18) Uani 1 1 d . . .
H4 H 0.8943 0.0375 0.8916 0.074 Uiso 1 1 calc R . .
C5 C 0.8378(3) 0.08297(17) 0.8452(3) 0.0480(15) Uani 1 1 d . . .
C6 C 0.7786(3) 0.09658(17) 0.8832(3) 0.0463(14) Uani 1 1 d . . .
C7 C 0.7076(3) 0.08245(18) 0.8503(3) 0.0541(16) Uani 1 1 d . . .
C8 C 0.6604(4) 0.0552(2) 0.8692(3) 0.075(2) Uani 1 1 d . . .
H8 H 0.6666 0.0392 0.9054 0.090 Uiso 1 1 calc R . .
C9 C 0.6005(4) 0.0554(2) 0.8249(3) 0.078(2) Uani 1 1 d . . .
H9 H 0.5599 0.0399 0.8266 0.094 Uiso 1 1 calc R . .
C10 C 0.6135(3) 0.08325(18) 0.7780(3) 0.0534(16) Uani 1 1 d . . .
C11 C 0.5661(3) 0.09656(17) 0.7207(3) 0.0462(14) Uani 1 1 d . . .
C12 C 0.5974(3) 0.08181(16) 0.6594(3) 0.0468(14) Uani 1 1 d . . .
C13 C 0.5724(3) 0.05465(18) 0.6151(3) 0.0553(16) Uani 1 1 d . . .
H13 H 0.5329 0.0384 0.6176 0.066 Uiso 1 1 calc R . .
C14 C 0.6178(3) 0.05568(19) 0.5642(3) 0.0613(18) Uani 1 1 d . . .
H14 H 0.6137 0.0399 0.5276 0.074 Uiso 1 1 calc R . .
C15 C 0.6684(3) 0.08391(16) 0.5785(3) 0.0473(15) Uani 1 1 d . . .
C16 C 0.7273(3) 0.09890(17) 0.5409(3) 0.0442(14) Uani 1 1 d . . .
C17 C 0.8003(3) 0.08777(16) 0.5729(3) 0.0441(14) Uani 1 1 d . . .
C18 C 0.8499(3) 0.06263(18) 0.5531(3) 0.0564(17) Uani 1 1 d . . .
H18 H 0.8456 0.0474 0.5159 0.068 Uiso 1 1 calc R . .
C19 C 0.9095(3) 0.06328(18) 0.5985(3) 0.0541(16) Uani 1 1 d . . .
H19 H 0.9510 0.0486 0.5967 0.065 Uiso 1 1 calc R . .
C20 C 0.8948(3) 0.08901(17) 0.6445(3) 0.0465(14) Uani 1 1 d . . .
C21 C 0.9444(3) 0.14731(17) 0.7107(3) 0.0430(14) Uani 1 1 d . . .
C22 C 0.9455(3) 0.17160(17) 0.6565(3) 0.0417(13) Uani 1 1 d . . .
H22 H 0.9421 0.1601 0.6160 0.050 Uiso 1 1 calc R . .
C23 C 0.9514(3) 0.21242(17) 0.6626(3) 0.0416(14) Uani 1 1 d . . .
C24 C 0.9555(3) 0.23082(17) 0.7229(3) 0.0446(14) Uani 1 1 d . . .
H24 H 0.9575 0.2584 0.7273 0.054 Uiso 1 1 calc R . .
C25 C 0.9565(3) 0.20637(18) 0.7747(3) 0.0449(14) Uani 1 1 d . . .
C26 C 0.9513(3) 0.16559(17) 0.7700(3) 0.0433(14) Uani 1 1 d . . .
H26 H 0.9524 0.1502 0.8070 0.052 Uiso 1 1 calc R . .
C27 C 0.7796(3) 0.14152(17) 0.8927(2) 0.0426(14) Uani 1 1 d . . .
C28 C 0.8433(3) 0.16179(17) 0.9137(2) 0.0417(13) Uani 1 1 d . . .
H28 H 0.8860 0.1479 0.9182 0.050 Uiso 1 1 calc R . .
C29 C 0.8416(3) 0.20197(18) 0.9272(2) 0.0426(14) Uani 1 1 d . . .
C30 C 0.7791(3) 0.22413(18) 0.9214(3) 0.0482(15) Uani 1 1 d . . .
H30 H 0.7788 0.2513 0.9305 0.058 Uiso 1 1 calc R . .
C31 C 0.7176(3) 0.20404(18) 0.9016(3) 0.0485(15) Uani 1 1 d . . .
C32 C 0.7182(3) 0.16384(18) 0.8880(3) 0.0483(15) Uani 1 1 d . . .
H32 H 0.6757 0.1513 0.8753 0.058 Uiso 1 1 calc R . .
C33 C 0.5572(3) 0.14250(17) 0.7187(3) 0.0427(14) Uani 1 1 d . . .
C34 C 0.5495(3) 0.16439(18) 0.7738(3) 0.0456(14) Uani 1 1 d . . .
H34 H 0.5518 0.1520 0.8137 0.055 Uiso 1 1 calc R . .
C35 C 0.5383(3) 0.20517(19) 0.7682(3) 0.0485(15) Uani 1 1 d . . .
C36 C 0.5325(3) 0.22456(18) 0.7101(3) 0.0464(15) Uani 1 1 d . . .
H36 H 0.5244 0.2519 0.7073 0.056 Uiso 1 1 calc R . .
C37 C 0.5391(3) 0.20198(17) 0.6569(3) 0.0444(14) Uani 1 1 d . . .
C38 C 0.5505(3) 0.16183(17) 0.6602(3) 0.0452(14) Uani 1 1 d . . .
H38 H 0.5538 0.1473 0.6228 0.054 Uiso 1 1 calc R . .
C39 C 0.7203(3) 0.14466(16) 0.5315(2) 0.0420(13) Uani 1 1 d . . .
C40 C 0.7793(3) 0.16899(17) 0.5346(3) 0.0442(14) Uani 1 1 d . . .
H40 H 0.8240 0.1581 0.5447 0.053 Uiso 1 1 calc R . .
C41 C 0.7722(3) 0.20933(18) 0.5227(3) 0.0462(14) Uani 1 1 d . . .
C42 C 0.7084(3) 0.22656(17) 0.5054(2) 0.0421(14) Uani 1 1 d . . .
H42 H 0.7046 0.2538 0.4970 0.051 Uiso 1 1 calc R . .
C43 C 0.6493(3) 0.20181(17) 0.5007(3) 0.0439(14) Uani 1 1 d . . .
C44 C 0.6533(3) 0.16180(16) 0.5130(2) 0.0412(13) Uani 1 1 d . . .
H44 H 0.6128 0.1460 0.5093 0.049 Uiso 1 1 calc R . .
C45 C 0.9956(3) 0.20853(17) 0.8858(3) 0.0476(15) Uani 1 1 d . . .
C46 C 1.0987(3) 0.18353(17) 0.9317(3) 0.0486(15) Uani 1 1 d . . .
C47 C 1.1682(3) 0.17021(19) 0.9277(3) 0.0601(18) Uani 1 1 d . . .
H47 H 1.1882 0.1702 0.8885 0.072 Uiso 1 1 calc R . .
C48 C 1.2072(3) 0.15711(19) 0.9820(3) 0.0624(18) Uani 1 1 d . . .
H48 H 1.2530 0.1476 0.9790 0.075 Uiso 1 1 calc R . .
C49 C 1.1786(4) 0.1579(2) 1.0419(3) 0.069(2) Uani 1 1 d . . .
H49 H 1.2060 0.1499 1.0785 0.083 Uiso 1 1 calc R . .
C50 C 1.1110(4) 0.17037(19) 1.0463(3) 0.0610(18) Uani 1 1 d . . .
H50 H 1.0919 0.1704 1.0858 0.073 Uiso 1 1 calc R . .
C51 C 1.0694(3) 0.18329(17) 0.9915(3) 0.0475(15) Uani 1 1 d . . .
C52 C 0.9662(3) 0.20820(17) 0.9450(3) 0.0451(14) Uani 1 1 d . . .
C53 C 0.5974(3) 0.21161(18) 0.9180(3) 0.0507(15) Uani 1 1 d . . .
C54 C 0.5410(3) 0.18753(17) 1.0004(3) 0.0514(15) Uani 1 1 d . . .
C55 C 0.5438(4) 0.17487(19) 1.0644(3) 0.0648(18) Uani 1 1 d . . .
H55 H 0.5872 0.1723 1.0881 0.078 Uiso 1 1 calc R . .
C56 C 0.4821(5) 0.1663(2) 1.0920(4) 0.076(2) Uani 1 1 d . . .
H56 H 0.4836 0.1580 1.1344 0.091 Uiso 1 1 calc R . .
C57 C 0.4172(4) 0.1702(2) 1.0560(4) 0.076(2) Uani 1 1 d . . .
H57 H 0.3756 0.1642 1.0749 0.091 Uiso 1 1 calc R . .
C58 C 0.4135(4) 0.18243(19) 0.9946(4) 0.0679(19) Uani 1 1 d . . .
H58 H 0.3697 0.1848 0.9714 0.082 Uiso 1 1 calc R . .
C59 C 0.4758(3) 0.19163(18) 0.9658(3) 0.0520(16) Uani 1 1 d . . .
C60 C 0.5312(3) 0.21467(18) 0.8806(3) 0.0494(15) Uani 1 1 d . . .
C61 C 0.4962(3) 0.20633(17) 0.5494(3) 0.0443(14) Uani 1 1 d . . .
C62 C 0.3906(3) 0.18186(17) 0.5079(3) 0.0473(15) Uani 1 1 d . . .
C63 C 0.3211(3) 0.16930(18) 0.5163(3) 0.0557(17) Uani 1 1 d . . .
H63 H 0.3041 0.1700 0.5567 0.067 Uiso 1 1 calc R . .
C64 C 0.2786(3) 0.15611(19) 0.4649(4) 0.066(2) Uani 1 1 d . . .
H64 H 0.2325 0.1480 0.4705 0.080 Uiso 1 1 calc R . .
C65 C 0.3044(3) 0.1547(2) 0.4025(3) 0.0621(18) Uani 1 1 d . . .
H65 H 0.2753 0.1456 0.3678 0.075 Uiso 1 1 calc R . .
C66 C 0.3718(3) 0.16672(19) 0.3941(3) 0.0570(17) Uani 1 1 d . . .
H66 H 0.3884 0.1661 0.3535 0.068 Uiso 1 1 calc R . .
C67 C 0.4167(3) 0.18019(17) 0.4467(3) 0.0463(15) Uani 1 1 d . . .
C68 C 0.5216(3) 0.20506(16) 0.4869(3) 0.0429(14) Uani 1 1 d . . .
C69 C 0.8927(3) 0.22016(16) 0.5106(3) 0.0471(15) Uani 1 1 d . . .
C70 C 0.9579(3) 0.19559(17) 0.4323(3) 0.0436(14) Uani 1 1 d . . .
C71 C 0.9625(3) 0.18273(18) 0.3707(3) 0.0558(16) Uani 1 1 d . . .
H71 H 0.9215 0.1800 0.3437 0.067 Uiso 1 1 calc R . .
C72 C 1.0271(4) 0.17380(19) 0.3485(3) 0.0653(19) Uani 1 1 d . . .
H72 H 1.0298 0.1649 0.3067 0.078 Uiso 1 1 calc R . .
C73 C 1.0890(4) 0.1782(2) 0.3894(3) 0.0619(18) Uani 1 1 d . . .
H73 H 1.1327 0.1723 0.3744 0.074 Uiso 1 1 calc R . .
C74 C 1.0858(3) 0.19100(19) 0.4504(3) 0.0613(18) Uani 1 1 d . . .
H74 H 1.1271 0.1936 0.4772 0.074 Uiso 1 1 calc R . .
C75 C 1.0197(3) 0.20039(17) 0.4730(3) 0.0476(15) Uani 1 1 d . . .
C76 C 0.9543(3) 0.22422(17) 0.5521(3) 0.0453(14) Uani 1 1 d . . .
C77 C 1.0152(3) 0.08547(17) 0.7009(3) 0.0484(14) Uani 1 1 d U . .
H77A H 1.0129 0.0565 0.7017 0.058 Uiso 1 1 calc R . .
H77B H 1.0309 0.0931 0.6597 0.058 Uiso 1 1 calc R . .
C78 C 1.0715(3) 0.09860(19) 0.7522(3) 0.0577(15) Uani 1 1 d U . .
H78A H 1.0846 0.1260 0.7440 0.069 Uiso 1 1 calc R . .
H78B H 1.0516 0.0978 0.7935 0.069 Uiso 1 1 calc R . .
C79 C 1.1365(4) 0.0733(2) 0.7552(3) 0.0723(18) Uani 1 1 d U . .
H79A H 1.1546 0.0724 0.7132 0.087 Uiso 1 1 calc R . .
H79B H 1.1242 0.0463 0.7668 0.087 Uiso 1 1 calc R . .
C80 C 1.1951(4) 0.0891(3) 0.8040(4) 0.094(2) Uani 1 1 d U . .
H80A H 1.2108 0.1148 0.7895 0.113 Uiso 1 1 calc R . .
H80B H 1.1748 0.0932 0.8446 0.113 Uiso 1 1 calc R . .
C81 C 1.2557(5) 0.0635(3) 0.8146(5) 0.111(2) Uani 1 1 d U . .
H81A H 1.2744 0.0576 0.7738 0.133 Uiso 1 1 calc R . .
H81B H 1.2412 0.0385 0.8329 0.133 Uiso 1 1 calc R . .
C82 C 1.3178(6) 0.0834(3) 0.8620(5) 0.142(3) Uani 1 1 d U . .
H82A H 1.3356 0.1066 0.8407 0.170 Uiso 1 1 calc R . .
H82B H 1.2965 0.0928 0.8999 0.170 Uiso 1 1 calc R . .
C83 C 1.3794(6) 0.0577(4) 0.8832(6) 0.167(3) Uani 1 1 d DU . .
H83A H 1.4011 0.0490 0.8452 0.201 Uiso 1 1 calc R . .
H83B H 1.3611 0.0341 0.9029 0.201 Uiso 1 1 calc R . .
C84 C 1.4374(7) 0.0748(4) 0.9291(5) 0.198(3) Uani 1 1 d DU . .
H84A H 1.4284 0.1031 0.9340 0.237 Uiso 1 1 calc R . .
H84B H 1.4820 0.0722 0.9096 0.237 Uiso 1 1 calc R . .
C85 C 1.4467(7) 0.0559(6) 0.9971(6) 0.258(4) Uani 1 1 d DU . .
H85A H 1.4758 0.0321 0.9955 0.309 Uiso 1 1 calc R . .
H85B H 1.4713 0.0746 1.0262 0.309 Uiso 1 1 calc R . .
C86 C 1.3765(9) 0.0447(7) 1.0227(7) 0.314(5) Uani 1 1 d DU . .
H86A H 1.3684 0.0165 1.0149 0.376 Uiso 1 1 calc R . .
H86B H 1.3392 0.0592 0.9981 0.376 Uiso 1 1 calc R . .
C87 C 1.3686(8) 0.0529(7) 1.0956(7) 0.309(5) Uani 1 1 d DU . .
H87A H 1.3509 0.0798 1.1010 0.371 Uiso 1 1 calc R . .
H87B H 1.3347 0.0343 1.1114 0.371 Uiso 1 1 calc R . .
C88 C 1.4406(10) 0.0481(7) 1.1338(9) 0.317(6) Uani 1 1 d DU . .
H88A H 1.4770 0.0447 1.1048 0.475 Uiso 1 1 calc R . .
H88B H 1.4394 0.0250 1.1610 0.475 Uiso 1 1 calc R . .
H88C H 1.4505 0.0714 1.1596 0.475 Uiso 1 1 calc R . .
C89 C 0.7872(3) 0.07701(19) 0.9509(3) 0.0512(15) Uani 1 1 d . . .
H89A H 0.7790 0.0485 0.9464 0.061 Uiso 1 1 calc R . .
H89B H 0.8357 0.0807 0.9685 0.061 Uiso 1 1 calc R . .
C90 C 0.7378(3) 0.0937(2) 0.9975(3) 0.0615(18) Uani 1 1 d . . .
H90A H 0.6926 0.0997 0.9745 0.074 Uiso 1 1 calc R . .
H90B H 0.7573 0.1185 1.0149 0.074 Uiso 1 1 calc R . .
C91 C 0.7252(4) 0.0656(2) 1.0526(3) 0.0641(18) Uani 1 1 d . . .
H91A H 0.7010 0.0419 1.0357 0.077 Uiso 1 1 calc R . .
H91B H 0.7706 0.0574 1.0730 0.077 Uiso 1 1 calc R . .
C92 C 0.6825(4) 0.0840(2) 1.1017(3) 0.079(2) Uani 1 1 d . . .
H92A H 0.6399 0.0955 1.0804 0.095 Uiso 1 1 calc R . .
H92B H 0.7096 0.1056 1.1225 0.095 Uiso 1 1 calc R . .
C93 C 0.6613(4) 0.0549(2) 1.1528(3) 0.078(2) Uani 1 1 d . . .
H93A H 0.7028 0.0404 1.1701 0.094 Uiso 1 1 calc R . .
H93B H 0.6277 0.0357 1.1336 0.094 Uiso 1 1 calc R . .
C94 C 0.6274(5) 0.0773(3) 1.2077(4) 0.105(3) Uani 1 1 d . . .
H94A H 0.6621 0.0954 1.2283 0.126 Uiso 1 1 calc R . .
H94B H 0.5878 0.0932 1.1897 0.126 Uiso 1 1 calc R . .
C95 C 0.6022(5) 0.0500(3) 1.2561(4) 0.097(3) Uani 1 1 d . . .
H95A H 0.6415 0.0341 1.2744 0.116 Uiso 1 1 calc R . .
H95B H 0.5671 0.0320 1.2358 0.116 Uiso 1 1 calc R . .
C96 C 0.5681(5) 0.0743(2) 1.3115(4) 0.097(3) Uani 1 1 d . . .
H96A H 0.6046 0.0908 1.3332 0.117 Uiso 1 1 calc R . .
H96B H 0.5319 0.0920 1.2921 0.117 Uiso 1 1 calc R . .
C97 C 0.5371(4) 0.0500(3) 1.3579(4) 0.087(2) Uani 1 1 d . . .
H97A H 0.5743 0.0353 1.3822 0.105 Uiso 1 1 calc R . .
H97B H 0.5056 0.0307 1.3359 0.105 Uiso 1 1 calc R . .
C98 C 0.4962(4) 0.0738(2) 1.4033(3) 0.072(2) Uani 1 1 d . . .
H98A H 0.5285 0.0909 1.4289 0.087 Uiso 1 1 calc R . .
H98B H 0.4623 0.0907 1.3790 0.087 Uiso 1 1 calc R . .
C99 C 0.4586(4) 0.0479(2) 1.4455(4) 0.080(2) Uani 1 1 d . . .
H99A H 0.4930 0.0308 1.4688 0.096 Uiso 1 1 calc R . .
H99B H 0.4268 0.0308 1.4192 0.096 Uiso 1 1 calc R . .
C100 C 0.4172(4) 0.0687(3) 1.4923(4) 0.086(2) Uani 1 1 d . . .
H10A H 0.4472 0.0871 1.5167 0.129 Uiso 1 1 calc R . .
H10B H 0.3987 0.0494 1.5207 0.129 Uiso 1 1 calc R . .
H10C H 0.3787 0.0829 1.4701 0.129 Uiso 1 1 calc R . .
C101 C 0.4920(3) 0.07707(18) 0.7249(3) 0.0519(14) Uani 1 1 d U . .
H10D H 0.4969 0.0485 0.7188 0.062 Uiso 1 1 calc R . .
H10E H 0.4778 0.0812 0.7679 0.062 Uiso 1 1 calc R . .
C102 C 0.4329(3) 0.09176(18) 0.6782(3) 0.0522(12) Uani 1 1 d U . .
H10F H 0.4517 0.0971 0.6373 0.063 Uiso 1 1 calc R . .
H10G H 0.4146 0.1167 0.6939 0.063 Uiso 1 1 calc R . .
C103 C 0.3725(3) 0.06182(18) 0.6686(3) 0.0551(13) Uani 1 1 d U . .
H10H H 0.3890 0.0388 0.6460 0.066 Uiso 1 1 calc R . .
H10I H 0.3599 0.0528 0.7102 0.066 Uiso 1 1 calc R . .
C104 C 0.3083(3) 0.0780(2) 0.6325(3) 0.0677(14) Uani 1 1 d U . .
H10J H 0.3223 0.0910 0.5941 0.081 Uiso 1 1 calc R . .
H10K H 0.2873 0.0981 0.6585 0.081 Uiso 1 1 calc R . .
C105 C 0.2530(4) 0.0470(2) 0.6135(4) 0.0832(16) Uani 1 1 d U . .
H10L H 0.2363 0.0352 0.6518 0.100 Uiso 1 1 calc R . .
H10M H 0.2744 0.0260 0.5896 0.100 Uiso 1 1 calc R . .
C106 C 0.1882(4) 0.0649(3) 0.5714(4) 0.1094(18) Uani 1 1 d U . .
H10N H 0.1701 0.0871 0.5951 0.131 Uiso 1 1 calc R . .
H10O H 0.2064 0.0761 0.5332 0.131 Uiso 1 1 calc R . .
C107 C 0.1290(4) 0.0402(3) 0.5511(5) 0.127(2) Uani 1 1 d DU . .
H1OP H 0.1120 0.0274 0.5885 0.152 Uiso 1 1 calc R . .
H1OQ H 0.1452 0.0194 0.5236 0.152 Uiso 1 1 calc R . .
C108 C 0.0670(5) 0.0620(3) 0.5153(4) 0.142(2) Uani 1 1 d DU . .
H10P H 0.0218 0.0521 0.5277 0.171 Uiso 1 1 calc R . .
H10Q H 0.0696 0.0906 0.5227 0.171 Uiso 1 1 calc R . .
C109 C 0.0780(5) 0.0518(4) 0.4464(4) 0.141(2) Uani 1 1 d DU . .
H10R H 0.0848 0.0232 0.4419 0.170 Uiso 1 1 calc R . .
H10S H 0.1195 0.0654 0.4330 0.170 Uiso 1 1 calc R . .
C110 C 0.0117(5) 0.0652(3) 0.4052(5) 0.128(2) Uani 1 1 d DU . .
H11A H -0.0251 0.0452 0.4061 0.153 Uiso 1 1 calc R . .
H11B H -0.0060 0.0901 0.4216 0.153 Uiso 1 1 calc R . .
C111 C 0.0312(6) 0.0707(3) 0.3404(5) 0.115(2) Uani 1 1 d U . .
H11C H 0.0711 0.0889 0.3415 0.138 Uiso 1 1 calc R . .
H11D H -0.0081 0.0835 0.3159 0.138 Uiso 1 1 calc R . .
C112 C 0.0502(5) 0.0341(2) 0.3059(4) 0.104(2) Uani 1 1 d U . .
H11E H 0.0871 0.0202 0.3308 0.156 Uiso 1 1 calc R . .
H11F H 0.0665 0.0413 0.2652 0.156 Uiso 1 1 calc R . .
H11G H 0.0093 0.0172 0.2994 0.156 Uiso 1 1 calc R . .
C113 C 0.7189(3) 0.08022(17) 0.4733(3) 0.0483(14) Uani 1 1 d U . .
H11H H 0.7295 0.0519 0.4771 0.058 Uiso 1 1 calc R . .
H11I H 0.6697 0.0827 0.4571 0.058 Uiso 1 1 calc R . .
C114 C 0.7651(3) 0.09823(17) 0.4242(3) 0.0494(14) Uani 1 1 d U . .
H11J H 0.7427 0.1223 0.4068 0.059 Uiso 1 1 calc R . .
H11K H 0.8106 0.1056 0.4454 0.059 Uiso 1 1 calc R . .
C115 C 0.7769(3) 0.0696(2) 0.3697(3) 0.0606(16) Uani 1 1 d U . .
H11L H 0.8040 0.0469 0.3866 0.073 Uiso 1 1 calc R . .
H11M H 0.7314 0.0598 0.3518 0.073 Uiso 1 1 calc R . .
C116 C 0.8152(4) 0.0884(2) 0.3173(3) 0.0654(17) Uani 1 1 d U . .
H11N H 0.8564 0.1025 0.3362 0.078 Uiso 1 1 calc R . .
H11O H 0.7843 0.1079 0.2951 0.078 Uiso 1 1 calc R . .
C117 C 0.8390(4) 0.0582(2) 0.2688(3) 0.077(2) Uani 1 1 d U . .
H11P H 0.7987 0.0420 0.2534 0.093 Uiso 1 1 calc R . .
H11Q H 0.8742 0.0406 0.2899 0.093 Uiso 1 1 calc R . .
C118 C 0.8705(4) 0.0784(2) 0.2117(3) 0.081(2) Uani 1 1 d U . .
H11R H 0.8336 0.0930 0.1870 0.098 Uiso 1 1 calc R . .
H11S H 0.9066 0.0973 0.2273 0.098 Uiso 1 1 calc R . .
C119 C 0.9027(6) 0.0482(3) 0.1693(4) 0.122(3) Uani 1 1 d U . .
H11T H 0.8660 0.0311 0.1494 0.146 Uiso 1 1 calc R . .
H11U H 0.9365 0.0317 0.1945 0.146 Uiso 1 1 calc R . .
C120 C 0.9421(7) 0.0716(4) 0.1151(4) 0.148(4) Uani 1 1 d U . .
H12A H 0.9074 0.0794 0.0809 0.177 Uiso 1 1 calc R . .
H12B H 0.9637 0.0957 0.1334 0.177 Uiso 1 1 calc R . .
C121 C 0.9961(6) 0.0474(3) 0.0889(4) 0.186(5) Uani 1 1 d DU . .
H12C H 0.9755 0.0221 0.0747 0.223 Uiso 1 1 d RD . .
H12D H 1.0348 0.0419 0.1207 0.223 Uiso 1 1 d R . .
C122 C 1.0225(5) 0.0683(3) 0.0303(5) 0.186(5) Uani 1 1 d DU . .
H12E H 1.0408 0.0945 0.0426 0.223 Uiso 1 1 calc R . .
H12F H 0.9832 0.0719 -0.0018 0.223 Uiso 1 1 calc R . .
C123 C 1.0813(6) 0.0437(3) 0.0016(5) 0.280(8) Uani 1 1 d DU . .
H12G H 1.1225 0.0406 0.0316 0.336 Uiso 1 1 d R . .
H12H H 1.0623 0.0175 -0.0095 0.336 Uiso 1 1 d R . .
C124 C 1.0959(10) 0.0650(5) -0.0608(5) 0.316(11) Uani 1 1 d DU . .
H12I H 1.0638 0.0870 -0.0679 0.473 Uiso 1 1 calc R . .
H12J H 1.0894 0.0466 -0.0959 0.473 Uiso 1 1 calc R . .
H12K H 1.1438 0.0747 -0.0578 0.473 Uiso 1 1 calc R . .
N1A N 0.7484(2) 0.19282(16) 0.7147(2) 0.0482(12) Uani 1 1 d . . .
O1A O 0.75164(19) 0.15332(12) 0.71347(18) 0.0512(10) Uani 1 1 d . . .
C1A C 0.7080(3) 0.21245(19) 0.6685(3) 0.0503(15) Uani 1 1 d . . .
H1A1 H 0.6837 0.1980 0.6358 0.060 Uiso 1 1 calc R . .
C2A C 0.7026(3) 0.25246(18) 0.6692(3) 0.0495(15) Uani 1 1 d . . .
H2A H 0.6739 0.2653 0.6376 0.059 Uiso 1 1 calc R . .
C3A C 0.7398(3) 0.2750(2) 0.7171(3) 0.0546(16) Uani 1 1 d . . .
C4A C 0.7816(3) 0.25383(19) 0.7632(3) 0.0520(15) Uani 1 1 d . . .
H4A H 0.8071 0.2677 0.7958 0.062 Uiso 1 1 calc R . .
C5A C 0.7858(3) 0.21332(19) 0.7614(3) 0.0504(15) Uani 1 1 d . . .
H5A H 0.8144 0.1997 0.7924 0.060 Uiso 1 1 calc R . .
C6A C 0.7330(4) 0.3181(2) 0.7206(3) 0.0668(19) Uani 1 1 d . . .
C7A C 0.6635(4) 0.3365(2) 0.7151(3) 0.072(2) Uani 1 1 d . . .
H7A H 0.6237 0.3202 0.7097 0.087 Uiso 1 1 calc R . .
C8A C 0.6547(5) 0.3758(3) 0.7174(4) 0.094(3) Uani 1 1 d . . .
H8A H 0.6096 0.3870 0.7136 0.113 Uiso 1 1 calc R . .
C9A C 0.7147(7) 0.3995(3) 0.7258(5) 0.124(4) Uani 1 1 d . . .
H9A H 0.7096 0.4271 0.7284 0.149 Uiso 1 1 calc R . .
C10A C 0.7842(6) 0.3827(3) 0.7306(5) 0.122(4) Uani 1 1 d . . .
H10T H 0.8239 0.3991 0.7364 0.147 Uiso 1 1 calc R . .
C11A C 0.7917(5) 0.3429(2) 0.7267(4) 0.086(2) Uani 1 1 d . . .
H11V H 0.8369 0.3319 0.7280 0.103 Uiso 1 1 calc R . .
N1T N -0.0139(4) 0.3320(2) 0.7610(3) 0.091(2) Uani 1 1 d . . .
C1T C 0.0378(5) 0.3226(2) 0.7896(4) 0.079(2) Uani 1 1 d . . .
C2T C 0.1033(5) 0.3102(3) 0.8229(4) 0.092(3) Uani 1 1 d . . .
H2T1 H 0.0947 0.2879 0.8502 0.139 Uiso 1 1 calc R . .
H2T2 H 0.1230 0.3319 0.8483 0.139 Uiso 1 1 calc R . .
H2T3 H 0.1360 0.3023 0.7924 0.139 Uiso 1 1 calc R . .
N1U N 0.4843(4) 0.3265(2) 0.6788(3) 0.0826(19) Uani 1 1 d . . .
C1U C 0.4360(4) 0.3157(2) 0.6479(4) 0.075(2) Uani 1 1 d . . .
C2U C 0.3757(4) 0.3018(3) 0.6088(4) 0.107(3) Uani 1 1 d . . .
H2U1 H 0.3903 0.2815 0.5802 0.161 Uiso 1 1 calc R . .
H2U2 H 0.3548 0.3236 0.5844 0.161 Uiso 1 1 calc R . .
H2U3 H 0.3416 0.2909 0.6355 0.161 Uiso 1 1 calc R . .
Cl1S Cl 0.16712(14) 0.16464(8) 0.62669(13) 0.0857(8) Uani 0.75 1 d PDU . .
C1S C 0.1494(8) 0.2167(3) 0.6358(6) 0.088(3) Uani 0.38 1 d PDU A 1
H1S H 0.1026 0.2219 0.6140 0.106 Uiso 0.38 1 calc PR A 1
Cl2S Cl 0.2131(4) 0.2426(2) 0.5922(3) 0.0891(19) Uani 0.38 1 d PDU A 1
Cl3S Cl 0.1441(5) 0.2281(3) 0.7179(4) 0.097(2) Uani 0.38 1 d PDU A 1
C1* C 0.1391(6) 0.2127(2) 0.6468(5) 0.048(3) Uani 0.38 1 d PDU A 2
H1* H 0.0908 0.2175 0.6280 0.058 Uiso 0.38 1 calc PR A 2
Cl2* Cl 0.1984(3) 0.24759(18) 0.6164(3) 0.0576(14) Uani 0.38 1 d PDU A 2
Cl3* Cl 0.1409(4) 0.21330(17) 0.7301(3) 0.0552(13) Uani 0.38 1 d PDU A 2
C1V C 0.7104(3) 0.9983(2) 0.6739(3) 0.112(7) Uani 0.50 1 d PD . .
H1V H 0.6892 1.0206 0.6490 0.135 Uiso 0.50 1 calc PR . .
Cl1V Cl 0.7783(2) 1.01631(11) 0.7253(2) 0.1024(14) Uani 0.50 1 d PD . .
Cl2V Cl 0.6452(2) 0.97590(13) 0.7153(2) 0.1037(14) Uani 0.50 1 d PD . .
Cl3V Cl 0.7434(2) 0.96426(14) 0.6219(2) 0.1047(14) Uani 0.50 1 d PD . .
C1W C 0.3337(7) 0.2406(4) 0.8092(6) 0.0408(18) Uani 0.40 1 d PU B 1
H1W H 0.3794 0.2444 0.8339 0.049 Uiso 0.40 1 calc PR B 1
Cl1W Cl 0.2751(2) 0.22853(14) 0.85896(18) 0.0549(10) Uani 0.40 1 d PU B 1
Cl2W Cl 0.34707(19) 0.20766(14) 0.7446(2) 0.0655(11) Uani 0.40 1 d PU B 1
Cl3W Cl 0.30694(19) 0.28941(12) 0.77124(17) 0.0542(9) Uani 0.40 1 d PU B 1
C1W' C 0.3382(7) 0.2200(3) 0.8103(6) 0.058(3) Uani 0.10 1 d PDU C 2
H1W' H 0.3820 0.2247 0.8373 0.070 Uiso 0.10 1 calc PR C 2
Cl1' Cl 0.2708(7) 0.2463(3) 0.8418(6) 0.042(3) Uani 0.10 1 d PDU C 2
Cl2' Cl 0.3213(7) 0.1691(3) 0.8082(6) 0.049(3) Uani 0.10 1 d PDU C 2
Cl3' Cl 0.3499(9) 0.2370(5) 0.7341(6) 0.076(4) Uani 0.10 1 d PDU C 2

loop_
_atom_site_aniso_label
_atom_site_aniso_U_11
_atom_site_aniso_U_22
_atom_site_aniso_U_33
_atom_site_aniso_U_23
_atom_site_aniso_U_13
_atom_site_aniso_U_12
N1 0.038(3) 0.045(3) 0.057(3) 0.001(2) 0.002(2) -0.003(2)
N2 0.042(3) 0.050(3) 0.050(3) 0.003(2) -0.005(2) -0.001(2)
N3 0.041(3) 0.046(3) 0.044(3) -0.002(2) -0.003(2) -0.001(2)
N4 0.032(2) 0.048(3) 0.052(3) -0.006(2) -0.004(2) 0.001(2)
N5 0.048(3) 0.051(3) 0.050(3) -0.013(2) 0.002(2) -0.006(2)
N6 0.046(3) 0.050(3) 0.048(3) -0.006(2) -0.002(2) -0.007(2)
N7 0.041(3) 0.058(3) 0.048(3) -0.001(2) -0.001(2) 0.006(2)
N8 0.048(3) 0.054(3) 0.057(3) -0.013(3) -0.001(2) 0.001(2)
N9 0.040(3) 0.050(3) 0.053(3) 0.006(2) 0.001(2) -0.001(2)
N10 0.033(3) 0.056(3) 0.049(3) 0.007(2) -0.004(2) 0.002(2)
N11 0.042(3) 0.049(3) 0.055(3) 0.002(2) -0.004(2) -0.004(2)
N12 0.047(3) 0.048(3) 0.046(3) 0.010(2) -0.005(2) -0.004(2)
O1 0.072(3) 0.046(2) 0.043(2) 0.0005(19) 0.007(2) -0.010(2)
O2 0.057(3) 0.057(3) 0.045(2) -0.007(2) -0.0007(19) 0.003(2)
O3 0.041(2) 0.059(3) 0.049(2) -0.0104(19) -0.0021(17) 0.0012(19)
O4 0.040(2) 0.064(3) 0.074(3) 0.015(2) 0.012(2) 0.011(2)
O5 0.068(3) 0.057(3) 0.047(2) -0.005(2) -0.003(2) 0.022(2)
O6 0.049(2) 0.052(2) 0.041(2) 0.0051(19) -0.0038(18) -0.0040(19)
O7 0.036(2) 0.054(2) 0.059(2) 0.013(2) -0.0030(18) 0.0009(18)
O8 0.034(2) 0.049(2) 0.080(3) -0.013(2) 0.0079(19) -0.0090(18)
C1 0.035(3) 0.046(3) 0.044(3) -0.002(3) -0.003(2) 0.000(2)
C2 0.038(3) 0.043(3) 0.050(3) 0.003(3) 0.000(3) 0.000(3)
C3 0.052(4) 0.057(4) 0.073(4) 0.012(4) 0.013(3) 0.013(3)
C4 0.054(4) 0.068(4) 0.063(4) 0.025(3) 0.006(3) 0.009(3)
C5 0.049(4) 0.045(4) 0.050(4) 0.009(3) 0.001(3) -0.003(3)
C6 0.036(3) 0.055(4) 0.047(3) 0.004(3) -0.004(2) -0.001(3)
C7 0.045(4) 0.054(4) 0.061(4) 0.008(3) -0.013(3) -0.002(3)
C8 0.063(4) 0.081(5) 0.077(5) 0.036(4) -0.024(4) -0.021(4)
C9 0.070(5) 0.082(5) 0.078(5) 0.029(4) -0.018(4) -0.027(4)
C10 0.046(4) 0.054(4) 0.058(4) 0.010(3) -0.012(3) -0.010(3)
C11 0.043(3) 0.055(4) 0.041(3) 0.006(3) 0.000(3) -0.008(3)
C12 0.037(3) 0.041(3) 0.062(4) 0.004(3) -0.002(3) -0.008(3)
C13 0.049(4) 0.059(4) 0.058(4) -0.001(3) 0.006(3) -0.020(3)
C14 0.056(4) 0.058(4) 0.068(4) -0.010(3) -0.006(3) -0.019(3)
C15 0.042(3) 0.037(3) 0.061(4) 0.001(3) -0.006(3) -0.001(3)
C16 0.037(3) 0.047(3) 0.047(3) -0.007(3) -0.008(2) -0.003(3)
C17 0.038(3) 0.041(3) 0.051(4) -0.002(3) -0.006(3) -0.001(3)
C18 0.053(4) 0.053(4) 0.060(4) -0.016(3) -0.019(3) 0.006(3)
C19 0.049(4) 0.049(4) 0.061(4) -0.009(3) -0.011(3) 0.011(3)
C20 0.041(3) 0.045(3) 0.052(4) 0.000(3) -0.001(3) 0.001(3)
C21 0.038(3) 0.047(3) 0.042(3) -0.001(3) -0.004(2) -0.001(3)
C22 0.033(3) 0.051(4) 0.040(3) -0.003(3) -0.003(2) 0.000(3)
C23 0.031(3) 0.048(4) 0.045(3) 0.000(3) -0.005(2) -0.006(2)
C24 0.038(3) 0.043(3) 0.052(4) -0.007(3) -0.006(3) -0.008(3)
C25 0.042(3) 0.055(4) 0.037(3) -0.004(3) 0.001(2) -0.003(3)
C26 0.042(3) 0.050(4) 0.037(3) 0.002(3) 0.002(2) -0.004(3)
C27 0.035(3) 0.053(4) 0.038(3) 0.006(3) -0.002(2) 0.002(3)
C28 0.029(3) 0.051(4) 0.044(3) 0.003(3) 0.000(2) 0.002(3)
C29 0.034(3) 0.060(4) 0.034(3) -0.001(3) 0.000(2) -0.001(3)
C30 0.047(4) 0.050(4) 0.048(3) 0.000(3) 0.005(3) 0.002(3)
C31 0.034(3) 0.053(4) 0.058(4) 0.012(3) 0.003(3) 0.010(3)
C32 0.038(3) 0.057(4) 0.049(3) 0.005(3) 0.002(3) -0.003(3)
C33 0.033(3) 0.049(3) 0.045(3) 0.005(3) -0.005(2) -0.001(3)
C34 0.036(3) 0.059(4) 0.041(3) 0.002(3) -0.002(2) 0.001(3)
C35 0.035(3) 0.056(4) 0.053(4) -0.001(3) -0.004(3) 0.007(3)
C36 0.035(3) 0.051(4) 0.052(4) 0.005(3) -0.005(3) 0.002(3)
C37 0.037(3) 0.047(4) 0.048(4) 0.005(3) -0.008(2) -0.002(3)
C38 0.039(3) 0.055(4) 0.041(3) -0.004(3) -0.003(2) -0.004(3)
C39 0.036(3) 0.045(3) 0.044(3) -0.005(3) -0.002(2) -0.003(3)
C40 0.029(3) 0.048(4) 0.055(4) -0.002(3) 0.001(2) -0.004(3)
C41 0.033(3) 0.049(4) 0.056(4) -0.006(3) 0.002(3) -0.005(3)
C42 0.040(3) 0.040(3) 0.047(3) 0.007(3) 0.006(2) -0.004(3)
C43 0.037(3) 0.051(4) 0.042(3) 0.002(3) -0.002(2) 0.002(3)
C44 0.030(3) 0.047(4) 0.045(3) -0.002(3) -0.005(2) -0.008(2)
C45 0.050(4) 0.046(4) 0.044(3) -0.004(3) -0.010(3) -0.008(3)
C46 0.041(3) 0.052(4) 0.050(4) -0.013(3) -0.010(3) -0.004(3)
C47 0.049(4) 0.064(4) 0.068(4) -0.024(3) 0.010(3) -0.014(3)
C48 0.036(3) 0.066(4) 0.083(5) -0.014(4) -0.012(3) 0.001(3)
C49 0.053(4) 0.084(5) 0.067(5) -0.011(4) -0.018(3) 0.007(4)
C50 0.061(4) 0.068(4) 0.052(4) 0.000(3) -0.009(3) 0.000(3)
C51 0.035(3) 0.054(4) 0.052(4) -0.013(3) -0.006(3) -0.007(3)
C52 0.038(3) 0.048(4) 0.049(4) -0.005(3) 0.000(3) -0.003(3)
C53 0.037(3) 0.057(4) 0.058(4) -0.007(3) 0.003(3) 0.010(3)
C54 0.057(4) 0.046(4) 0.053(4) -0.007(3) 0.011(3) 0.011(3)
C55 0.077(5) 0.061(4) 0.058(4) -0.008(3) 0.011(4) 0.004(4)
C56 0.105(6) 0.064(5) 0.063(5) -0.010(4) 0.033(4) 0.002(4)
C57 0.082(5) 0.063(5) 0.088(6) -0.008(4) 0.036(5) 0.000(4)
C58 0.057(4) 0.055(4) 0.093(6) -0.015(4) 0.012(4) -0.008(3)
C59 0.045(4) 0.051(4) 0.061(4) -0.014(3) 0.004(3) -0.003(3)
C60 0.046(4) 0.054(4) 0.047(4) -0.005(3) 0.000(3) 0.008(3)
C61 0.036(3) 0.044(3) 0.051(4) 0.008(3) -0.007(3) 0.005(3)
C62 0.028(3) 0.051(4) 0.061(4) 0.013(3) -0.007(3) 0.004(3)
C63 0.037(3) 0.062(4) 0.067(4) 0.016(3) 0.000(3) 0.008(3)
C64 0.030(3) 0.066(4) 0.100(6) 0.020(4) -0.014(3) 0.001(3)
C65 0.038(4) 0.069(5) 0.076(5) -0.001(4) -0.014(3) 0.002(3)
C66 0.044(4) 0.063(4) 0.061(4) -0.001(3) -0.010(3) 0.007(3)
C67 0.036(3) 0.052(4) 0.050(4) 0.004(3) -0.007(3) 0.007(3)
C68 0.031(3) 0.043(3) 0.055(4) 0.013(3) 0.003(3) 0.003(2)
C69 0.044(4) 0.040(3) 0.058(4) -0.001(3) 0.005(3) -0.010(3)
C70 0.043(3) 0.046(3) 0.040(3) 0.004(3) -0.006(3) -0.004(3)
C71 0.056(4) 0.061(4) 0.050(4) 0.005(3) -0.001(3) -0.004(3)
C72 0.077(5) 0.059(4) 0.061(4) 0.008(3) 0.015(4) -0.006(4)
C73 0.054(4) 0.068(5) 0.066(5) 0.005(4) 0.016(3) 0.003(3)
C74 0.043(4) 0.062(4) 0.079(5) 0.013(4) 0.003(3) 0.006(3)
C75 0.042(3) 0.047(4) 0.053(4) 0.014(3) 0.004(3) -0.003(3)
C76 0.038(3) 0.045(3) 0.053(4) 0.012(3) 0.001(3) -0.005(3)
C77 0.051(3) 0.047(3) 0.047(3) 0.002(2) 0.002(2) 0.003(2)
C78 0.053(3) 0.061(3) 0.059(3) 0.000(3) 0.002(2) -0.002(2)
C79 0.067(3) 0.082(4) 0.068(3) 0.004(3) 0.003(2) 0.015(3)
C80 0.087(3) 0.104(4) 0.089(4) -0.004(3) -0.008(3) 0.009(3)
C81 0.100(3) 0.124(5) 0.109(4) -0.006(4) 0.010(3) 0.024(3)
C82 0.127(4) 0.152(5) 0.143(5) -0.004(4) -0.008(4) 0.004(4)
C83 0.138(4) 0.172(6) 0.190(5) -0.012(4) 0.004(4) 0.019(4)
C84 0.176(5) 0.201(6) 0.210(5) -0.026(4) -0.030(4) 0.014(4)
C85 0.271(5) 0.259(7) 0.238(4) 0.010(4) -0.014(4) -0.003(5)
C86 0.316(6) 0.322(7) 0.305(5) 0.010(5) 0.045(4) -0.012(5)
C87 0.312(6) 0.313(7) 0.305(5) 0.003(5) 0.035(4) -0.007(5)
C88 0.319(7) 0.312(8) 0.319(7) 0.012(5) 0.023(5) -0.008(5)
C89 0.044(3) 0.060(4) 0.049(4) 0.014(3) -0.001(3) -0.001(3)
C90 0.052(4) 0.076(5) 0.056(4) 0.015(3) 0.007(3) 0.002(3)
C91 0.063(4) 0.079(5) 0.051(4) 0.021(3) 0.007(3) 0.002(4)
C92 0.097(6) 0.080(5) 0.063(4) 0.018(4) 0.020(4) 0.011(4)
C93 0.100(6) 0.078(5) 0.060(4) 0.015(4) 0.028(4) 0.013(4)
C94 0.125(7) 0.094(6) 0.104(6) 0.038(5) 0.060(6) 0.036(5)
C95 0.110(6) 0.117(7) 0.069(5) 0.022(5) 0.044(5) 0.028(5)
C96 0.091(6) 0.071(5) 0.131(8) 0.015(5) 0.014(5) 0.006(5)
C97 0.076(5) 0.113(7) 0.074(5) -0.015(5) 0.013(4) -0.004(5)
C98 0.064(4) 0.093(6) 0.058(4) -0.010(4) -0.007(3) 0.009(4)
C99 0.070(5) 0.067(5) 0.099(6) -0.008(4) -0.014(4) -0.010(4)
C100 0.077(5) 0.104(6) 0.078(5) 0.007(5) 0.012(4) 0.007(5)
C101 0.046(3) 0.051(3) 0.058(3) 0.002(3) 0.002(2) -0.007(2)
C102 0.046(2) 0.051(3) 0.060(3) -0.002(2) 0.001(2) -0.006(2)
C103 0.046(2) 0.056(3) 0.063(3) -0.003(2) 0.003(2) -0.004(2)
C104 0.051(2) 0.076(3) 0.076(3) -0.009(3) 0.001(2) -0.003(2)
C105 0.057(3) 0.105(4) 0.087(3) -0.029(3) -0.001(2) -0.007(3)
C106 0.079(3) 0.135(4) 0.110(4) -0.026(3) -0.017(3) -0.002(3)
C107 0.095(3) 0.147(4) 0.131(4) -0.031(4) -0.033(3) -0.002(3)
C108 0.118(4) 0.156(4) 0.147(3) -0.019(4) -0.034(3) 0.007(4)
C109 0.141(3) 0.139(4) 0.140(3) -0.003(3) -0.020(3) 0.013(3)
C110 0.138(4) 0.114(4) 0.127(3) -0.014(4) -0.014(3) 0.007(4)
C111 0.128(5) 0.092(4) 0.119(4) -0.019(4) -0.015(4) 0.003(4)
C112 0.119(6) 0.072(5) 0.116(5) -0.003(4) -0.024(5) 0.006(4)
C113 0.043(3) 0.048(4) 0.052(3) -0.005(3) -0.006(2) -0.005(3)
C114 0.045(3) 0.047(3) 0.055(3) -0.003(2) -0.006(2) -0.002(3)
C115 0.052(4) 0.064(4) 0.066(4) -0.013(3) 0.007(3) -0.009(3)
C116 0.064(4) 0.067(4) 0.065(4) -0.009(3) 0.006(3) -0.002(3)
C117 0.074(5) 0.098(5) 0.060(4) -0.021(3) 0.004(3) 0.003(4)
C118 0.080(5) 0.103(6) 0.059(4) -0.012(3) -0.006(3) 0.005(4)
C119 0.150(8) 0.155(8) 0.063(5) -0.005(4) 0.024(4) 0.054(6)
C120 0.207(10) 0.170(10) 0.070(6) -0.007(6) 0.033(5) 0.018(7)
C121 0.196(10) 0.155(10) 0.224(10) -0.011(8) 0.123(8) -0.040(8)
C122 0.160(9) 0.198(12) 0.211(10) -0.013(8) 0.082(7) -0.102(8)
C123 0.372(17) 0.251(16) 0.247(13) -0.027(11) 0.216(12) -0.051(12)
C124 0.49(2) 0.32(2) 0.159(11) -0.108(10) 0.163(13) -0.251(19)
N1A 0.040(3) 0.058(3) 0.046(3) 0.004(2) -0.001(2) -0.001(2)
O1A 0.048(2) 0.042(2) 0.062(3) -0.0017(19) 0.0005(19) 0.0030(18)
C1A 0.041(3) 0.059(4) 0.050(4) -0.003(3) -0.004(3) 0.002(3)
C2A 0.050(4) 0.056(4) 0.041(3) 0.008(3) -0.006(3) 0.005(3)
C3A 0.055(4) 0.066(4) 0.042(3) 0.003(3) -0.005(3) -0.002(3)
C4A 0.050(4) 0.061(4) 0.044(3) -0.001(3) -0.004(3) -0.006(3)
C5A 0.045(3) 0.062(4) 0.043(3) 0.002(3) -0.006(3) -0.010(3)
C6A 0.087(5) 0.062(5) 0.048(4) -0.005(3) -0.015(3) 0.005(4)
C7A 0.098(6) 0.065(5) 0.053(4) -0.007(4) -0.001(4) 0.016(4)
C8A 0.122(7) 0.069(6) 0.087(6) -0.015(5) -0.013(5) 0.017(5)
C9A 0.171(10) 0.073(6) 0.117(8) -0.016(5) -0.056(7) 0.029(7)
C10A 0.148(9) 0.074(6) 0.133(8) 0.005(6) -0.067(7) -0.016(6)
C11A 0.105(6) 0.054(5) 0.093(6) -0.009(4) -0.036(5) -0.012(4)
N1T 0.123(6) 0.077(5) 0.072(5) -0.014(4) -0.010(4) -0.013(4)
C1T 0.117(7) 0.072(5) 0.050(5) -0.012(4) 0.010(5) -0.015(5)
C2T 0.102(7) 0.097(6) 0.080(6) -0.005(5) 0.020(5) -0.010(5)
N1U 0.077(4) 0.101(5) 0.068(4) 0.004(4) -0.008(3) 0.012(4)
C1U 0.068(5) 0.091(6) 0.065(5) 0.005(4) 0.008(4) 0.012(4)
C2U 0.068(5) 0.187(10) 0.067(5) -0.027(6) 0.009(4) -0.017(6)
Cl1S 0.0857(18) 0.0927(17) 0.0820(17) 0.0163(13) 0.0275(14) 0.0093(14)
C1S 0.078(5) 0.095(3) 0.091(4) -0.007(4) 0.003(4) 0.002(4)
Cl2S 0.079(3) 0.093(3) 0.093(3) 0.010(3) -0.013(3) -0.004(3)
Cl3S 0.070(3) 0.126(4) 0.094(3) -0.014(3) 0.000(3) 0.006(3)
C1* 0.037(5) 0.056(5) 0.051(3) -0.008(4) 0.003(4) -0.002(4)
Cl2* 0.058(3) 0.058(3) 0.056(3) 0.004(2) -0.002(2) -0.009(2)
Cl3* 0.052(3) 0.063(3) 0.049(2) 0.003(2) -0.0043(19) 0.004(2)
C1V 0.155(17) 0.118(14) 0.060(10) 0.030(10) -0.018(10) -0.070(13)
Cl1V 0.099(3) 0.052(2) 0.155(4) -0.003(2) 0.002(3) -0.011(2)
Cl2V 0.084(3) 0.094(3) 0.130(4) 0.038(3) -0.008(3) 0.000(2)
Cl3V 0.094(3) 0.109(4) 0.108(3) -0.012(3) -0.013(3) 0.007(3)
C1W 0.040(4) 0.052(3) 0.029(3) 0.001(2) -0.008(3) -0.013(3)
Cl1W 0.047(2) 0.076(2) 0.0413(19) 0.0017(17) 0.0024(15) -0.0239(19)
Cl2W 0.0319(18) 0.084(2) 0.078(2) -0.032(2) -0.0118(16) 0.0099(18)
Cl3W 0.0434(19) 0.0672(19) 0.0488(19) 0.0098(16) -0.0172(15) -0.0071(16)
C1W' 0.057(6) 0.058(4) 0.059(5) 0.003(4) -0.002(5) -0.004(4)
Cl1' 0.041(5) 0.035(4) 0.047(5) 0.008(4) -0.014(3) -0.014(4)
Cl2' 0.036(5) 0.059(3) 0.052(5) -0.018(3) 0.002(4) -0.007(4)
Cl3' 0.066(6) 0.095(5) 0.067(4) 0.013(4) 0.008(4) -0.003(5)

loop_
_atom_type_symbol
_atom_type_description
_atom_type_scat_dispersion_real
_atom_type_scat_dispersion_imag
_atom_type_scat_source
C C 0.0033 0.0016 'International Tables Vol C Tables 4.2.6.8 and 6.1.1.4'
H H 0.0000 0.0000 'International Tables Vol C Tables 4.2.6.8 and 6.1.1.4'
N N 0.0061 0.0033 'International Tables Vol C Tables 4.2.6.8 and 6.1.1.4'
O O 0.0106 0.0060 'International Tables Vol C Tables 4.2.6.8 and 6.1.1.4'
Cl Cl 0.1484 0.1585 'International Tables Vol C Tables 4.2.6.8 and 6.1.1.4'

loop_
_geom_angle_atom_site_label_1
_geom_angle_atom_site_label_2
_geom_angle_atom_site_label_3
_geom_angle
C2 N1 C5 109.8(5)
C7 N2 C10 109.9(5)
C12 N3 C15 109.7(5)
C17 N4 C20 110.2(5)
C45 N5 C46 115.5(5)
C52 N6 C51 116.8(5)
C53 N7 C54 115.4(5)
C60 N8 C59 115.7(5)
C61 N9 C62 116.9(5)
C68 N10 C67 116.3(5)
C69 N11 C70 116.0(5)
C76 N12 C75 116.0(5)
C76 O1 C23 118.3(4)
C45 O2 C25 117.7(4)
C52 O3 C29 119.3(4)
C53 O4 C31 115.9(4)
C60 O5 C35 120.4(5)
C61 O6 C37 115.5(4)
C68 O7 C43 120.5(4)
C69 O8 C41 116.8(4)
C2 C1 C77 109.6(4)
C2 C1 C20 110.0(4)
C77 C1 C20 108.7(4)
C2 C1 C21 109.2(4)
C77 C1 C21 108.2(4)
C20 C1 C21 111.1(4)
C3 C2 N1 107.2(5)
C3 C2 C1 131.2(5)
N1 C2 C1 121.4(5)
C2 C3 C4 108.9(6)
C5 C4 C3 107.6(5)
C4 C5 N1 106.5(5)
C4 C5 C6 132.2(5)
N1 C5 C6 121.2(5)
C5 C6 C27 111.6(5)
C5 C6 C7 109.4(5)
C27 C6 C7 111.5(4)
C5 C6 C89 109.0(5)
C27 C6 C89 107.4(5)
C7 C6 C89 107.8(5)
C8 C7 N2 107.7(5)
C8 C7 C6 130.4(5)
N2 C7 C6 121.8(5)
C7 C8 C9 108.6(6)
C10 C9 C8 107.0(6)
N2 C10 C9 106.9(5)
N2 C10 C11 123.8(5)
C9 C10 C11 129.2(5)
C10 C11 C12 109.0(5)
C10 C11 C33 111.8(5)
C12 C11 C33 110.2(4)
C10 C11 C101 108.3(5)
C12 C11 C101 108.7(4)
C33 C11 C101 108.8(5)
C13 C12 N3 108.1(5)
C13 C12 C11 130.5(5)
N3 C12 C11 121.1(5)
C12 C13 C14 107.3(5)
C15 C14 C13 107.9(6)
C14 C15 N3 106.8(5)
C14 C15 C16 130.9(6)
N3 C15 C16 122.2(5)
C15 C16 C17 111.7(5)
C15 C16 C113 108.5(4)
C17 C16 C113 109.1(5)
C15 C16 C39 109.7(4)
C17 C16 C39 111.2(4)
C113 C16 C39 106.4(4)
C18 C17 N4 106.6(5)
C18 C17 C16 129.9(5)
N4 C17 C16 123.5(5)
C17 C18 C19 108.6(5)
C20 C19 C18 107.0(5)
C19 C20 N4 107.5(5)
C19 C20 C1 129.6(5)
N4 C20 C1 122.9(5)
C26 C21 C22 117.8(5)
C26 C21 C1 120.8(5)
C22 C21 C1 121.3(5)
C23 C22 C21 120.6(5)
C22 C23 O1 124.9(5)
C22 C23 C24 121.2(5)
O1 C23 C24 113.8(5)
C25 C24 C23 116.8(5)
C24 C25 C26 123.2(5)
C24 C25 O2 117.0(5)
C26 C25 O2 119.4(5)
C25 C26 C21 120.4(5)
C32 C27 C28 116.9(5)
C32 C27 C6 121.7(5)
C28 C27 C6 121.0(5)
C29 C28 C27 119.8(5)
C28 C29 O3 123.5(5)
C28 C29 C30 122.4(5)
O3 C29 C30 114.0(5)
C31 C30 C29 117.2(5)
C32 C31 C30 121.2(5)
C32 C31 O4 119.1(5)
C30 C31 O4 119.4(5)
C31 C32 C27 122.5(5)
C38 C33 C34 118.9(5)
C38 C33 C11 119.4(5)
C34 C33 C11 121.5(5)
C33 C34 C35 118.4(5)
C36 C35 C34 122.8(6)
C36 C35 O5 113.9(5)
C34 C35 O5 123.2(5)
C37 C36 C35 117.1(6)
C36 C37 C38 122.1(5)
C36 C37 O6 119.2(5)
C38 C37 O6 118.4(5)
C37 C38 C33 120.7(5)
C40 C39 C44 118.5(5)
C40 C39 C16 121.1(5)
C44 C39 C16 120.1(5)
C41 C40 C39 120.3(5)
C42 C41 C40 122.3(5)
C42 C41 O8 117.9(5)
C40 C41 O8 119.7(5)
C41 C42 C43 117.3(5)
C44 C43 C42 122.6(5)
C44 C43 O7 123.5(5)
C42 C43 O7 113.6(5)
C43 C44 C39 119.0(5)
N5 C45 O2 119.7(5)
N5 C45 C52 123.7(5)
O2 C45 C52 116.5(5)
N5 C46 C47 119.7(6)
N5 C46 C51 121.0(5)
C47 C46 C51 119.3(5)
C48 C47 C46 119.8(6)
C47 C48 C49 120.9(6)
C50 C49 C48 119.8(6)
C49 C50 C51 120.7(6)
N6 C51 C50 119.9(5)
N6 C51 C46 120.6(5)
C50 C51 C46 119.5(5)
N6 C52 O3 116.9(5)
N6 C52 C45 122.4(5)
O3 C52 C45 120.4(5)
N7 C53 O4 121.1(5)
N7 C53 C60 123.6(6)
O4 C53 C60 115.3(5)
N7 C54 C59 122.1(5)
N7 C54 C55 118.1(6)
C59 C54 C55 119.6(6)
C56 C55 C54 119.7(7)
C55 C56 C57 119.7(7)
C58 C57 C56 121.4(7)
C57 C58 C59 119.7(7)
C54 C59 N8 120.7(5)
C54 C59 C58 119.8(6)
N8 C59 C58 119.5(6)
N8 C60 O5 116.8(5)
N8 C60 C53 122.5(6)
O5 C60 C53 120.6(5)
N9 C61 O6 121.4(5)
N9 C61 C68 121.9(5)
O6 C61 C68 116.6(5)
N9 C62 C63 119.5(6)
N9 C62 C67 120.5(5)
C63 C62 C67 120.0(5)
C64 C63 C62 119.8(6)
C63 C64 C65 120.6(6)
C66 C65 C64 119.8(6)
C65 C66 C67 120.4(6)
N10 C67 C62 121.4(5)
N10 C67 C66 119.2(5)
C62 C67 C66 119.4(5)
N10 C68 O7 117.3(5)
N10 C68 C61 122.9(5)
O7 C68 C61 119.5(5)
N11 C69 O8 118.6(5)
N11 C69 C76 124.0(5)
O8 C69 C76 117.3(5)
C71 C70 N11 119.8(5)
C71 C70 C75 119.8(5)
N11 C70 C75 120.2(5)
C70 C71 C72 120.8(6)
C71 C72 C73 119.4(6)
C74 C73 C72 120.9(6)
C73 C74 C75 119.6(6)
N12 C75 C70 121.4(5)
N12 C75 C74 119.2(5)
C70 C75 C74 119.5(6)
N12 C76 O1 117.7(5)
N12 C76 C69 122.3(5)
O1 C76 C69 120.0(5)
C78 C77 C1 117.6(5)
C79 C78 C77 113.4(5)
C78 C79 C80 112.5(6)
C81 C80 C79 115.1(7)
C80 C81 C82 112.4(8)
C83 C82 C81 117.2(9)
C82 C83 C84 118.9(11)
C83 C84 C85 116.9(10)
C86 C85 C84 112.6(10)
C85 C86 C87 117.0(11)
C88 C87 C86 110.0(11)
C90 C89 C6 114.0(5)
C89 C90 C91 113.9(5)
C92 C91 C90 113.3(6)
C91 C92 C93 114.0(6)
C92 C93 C94 110.9(6)
C95 C94 C93 112.5(7)
C94 C95 C96 110.7(7)
C97 C96 C95 114.5(7)
C96 C97 C98 112.8(8)
C99 C98 C97 111.6(7)
C98 C99 C100 115.5(7)
C102 C101 C11 116.9(5)
C101 C102 C103 112.4(5)
C104 C103 C102 113.8(5)
C103 C104 C105 114.1(6)
C104 C105 C106 112.4(7)
C107 C106 C105 120.3(8)
C106 C107 C108 115.1(9)
C109 C108 C107 101.7(7)
C108 C109 C110 107.7(7)
C111 C110 C109 108.1(8)
C110 C111 C112 116.2(9)
C114 C113 C16 115.8(5)
C115 C114 C113 112.6(5)
C116 C115 C114 113.2(5)
C115 C116 C117 113.1(6)
C116 C117 C118 112.3(6)
C119 C118 C117 111.4(7)
C118 C119 C120 108.7(9)
C121 C120 C119 111.9(9)
C120 C121 C122 109.4(9)
C121 C122 C123 111.0(8)
C124 C123 C122 105.5(9)
O1A N1A C5A 119.9(5)
O1A N1A C1A 119.7(5)
C5A N1A C1A 120.4(6)
C2A C1A N1A 120.9(5)
C1A C2A C3A 120.8(5)
C4A C3A C2A 116.6(6)
C4A C3A C6A 121.3(6)
C2A C3A C6A 122.1(5)
C5A C4A C3A 121.4(6)
N1A C5A C4A 119.9(5)
C11A C6A C7A 117.9(7)
C11A C6A C3A 121.9(7)
C7A C6A C3A 120.2(6)
C8A C7A C6A 122.3(8)
C7A C8A C9A 118.0(9)
C8A C9A C10A 121.5(9)
C11A C10A C9A 119.3(9)
C10A C11A C6A 120.9(9)
N1T C1T C2T 177.5(9)
N1U C1U C2U 179.4(10)
C1* Cl1S C1S 11.0(5)
Cl3S C1S Cl1S 109.8(7)
Cl3S C1S Cl2S 118.7(8)
Cl1S C1S Cl2S 106.2(7)
Cl3* C1* Cl1S 105.5(6)
Cl3* C1* Cl2* 112.8(6)
Cl1S C1* Cl2* 107.8(6)
Cl1V C1V Cl3V 109.7(4)
Cl1V C1V Cl2V 111.4(4)
Cl3V C1V Cl2V 109.8(4)
Cl1W C1W Cl2W 118.5(8)
Cl1W C1W Cl3W 108.2(8)
Cl2W C1W Cl3W 105.6(6)
Cl1' C1W' Cl3' 109.8(7)
Cl1' C1W' Cl2' 111.8(7)
Cl3' C1W' Cl2' 109.6(7)

loop_
_geom_bond_atom_site_label_1
_geom_bond_atom_site_label_2
_geom_bond_distance
N1 C2 1.360(7)
N1 C5 1.387(7)
N2 C7 1.370(7)
N2 C10 1.375(7)
N3 C12 1.361(7)
N3 C15 1.384(7)
N4 C17 1.357(7)
N4 C20 1.378(7)
N5 C45 1.308(7)
N5 C46 1.373(7)
N6 C52 1.294(7)
N6 C51 1.376(7)
N7 C53 1.282(7)
N7 C54 1.379(7)
N8 C60 1.292(7)
N8 C59 1.395(8)
N9 C61 1.289(7)
N9 C62 1.375(7)
N10 C68 1.297(7)
N10 C67 1.358(7)
N11 C69 1.293(7)
N11 C70 1.396(7)
N12 C76 1.309(7)
N12 C75 1.388(7)
O1 C76 1.359(7)
O1 C23 1.382(6)
O2 C45 1.378(7)
O2 C25 1.414(6)
O3 C52 1.364(6)
O3 C29 1.381(6)
O4 C53 1.372(7)
O4 C31 1.390(6)
O5 C60 1.361(7)
O5 C35 1.395(7)
O6 C61 1.352(6)
O6 C37 1.414(6)
O7 C68 1.375(6)
O7 C43 1.407(6)
O8 C69 1.361(7)
O8 C41 1.389(6)
C1 C2 1.525(7)
C1 C77 1.529(7)
C1 C20 1.533(7)
C1 C21 1.538(8)
C2 C3 1.355(8)
C3 C4 1.395(8)
C4 C5 1.369(8)
C5 C6 1.496(8)
C6 C27 1.518(8)
C6 C7 1.536(8)
C6 C89 1.559(8)
C7 C8 1.357(8)
C8 C9 1.409(9)
C9 C10 1.390(8)
C10 C11 1.509(8)
C11 C12 1.538(8)
C11 C33 1.548(8)
C11 C101 1.555(8)
C12 C13 1.359(8)
C13 C14 1.421(8)
C14 C15 1.363(8)
C15 C16 1.500(8)
C16 C17 1.535(7)
C16 C113 1.546(7)
C16 C39 1.550(8)
C17 C18 1.349(8)
C18 C19 1.420(8)
C19 C20 1.338(8)
C21 C26 1.383(7)
C21 C22 1.398(7)
C22 C23 1.377(7)
C23 C24 1.403(8)
C24 C25 1.358(8)
C25 C26 1.372(8)
C27 C32 1.378(8)
C27 C28 1.423(7)
C28 C29 1.376(8)
C29 C30 1.394(8)
C30 C31 1.380(8)
C31 C32 1.376(8)
C33 C38 1.384(7)
C33 C34 1.385(8)
C34 C35 1.386(8)
C35 C36 1.376(8)
C36 C37 1.360(8)
C37 C38 1.363(8)
C39 C40 1.380(7)
C39 C44 1.417(7)
C40 C41 1.378(8)
C41 C42 1.363(7)
C42 C43 1.390(7)
C43 C44 1.366(8)
C45 C52 1.398(8)
C46 C47 1.398(8)
C46 C51 1.410(8)
C47 C48 1.380(9)
C48 C49 1.405(9)
C49 C50 1.357(9)
C50 C51 1.407(8)
C53 C60 1.429(8)
C54 C59 1.389(8)
C54 C55 1.404(9)
C55 C56 1.372(10)
C56 C57 1.397(11)
C57 C58 1.347(10)
C58 C59 1.401(9)
C61 C68 1.430(8)
C62 C63 1.404(8)
C62 C67 1.410(8)
C63 C64 1.366(9)
C64 C65 1.433(9)
C65 C66 1.362(8)
C66 C67 1.413(8)
C69 C76 1.406(8)
C70 C71 1.370(8)
C70 C75 1.402(8)
C71 C72 1.374(9)
C72 C73 1.405(9)
C73 C74 1.353(9)
C74 C75 1.408(8)
C77 C78 1.519(8)
C78 C79 1.491(9)
C79 C80 1.541(10)
C80 C81 1.436(11)
C81 C82 1.621(13)
C82 C83 1.489(14)
C83 C84 1.516(9)
C84 C85 1.556(9)
C85 C86 1.518(9)
C86 C87 1.569(9)
C87 C88 1.536(10)
C89 C90 1.512(8)
C90 C91 1.521(8)
C91 C92 1.490(9)
C92 C93 1.524(9)
C93 C94 1.555(10)
C94 C95 1.473(10)
C95 C96 1.596(11)
C96 C97 1.429(10)
C97 C98 1.501(10)
C98 C99 1.462(10)
C99 C100 1.477(10)
C101 C102 1.510(8)
C102 C103 1.521(8)
C103 C104 1.484(8)
C104 C105 1.504(9)
C105 C106 1.574(11)
C106 C107 1.430(11)
C107 C108 1.528(5)
C108 C109 1.515(5)
C109 C110 1.533(5)
C110 C111 1.445(13)
C111 C112 1.481(11)
C113 C114 1.525(8)
C114 C115 1.521(8)
C115 C116 1.500(9)
C116 C117 1.526(9)
C117 C118 1.535(10)
C118 C119 1.507(11)
C119 C120 1.610(14)
C120 C121 1.446(14)
C121 C122 1.531(5)
C122 C123 1.544(5)
C123 C124 1.534(5)
N1A O1A 1.324(6)
N1A C5A 1.351(7)
N1A C1A 1.356(7)
C1A C2A 1.344(8)
C2A C3A 1.402(8)
C3A C4A 1.394(8)
C3A C6A 1.449(9)
C4A C5A 1.360(8)
C6A C11A 1.388(10)
C6A C7A 1.448(10)
C7A C8A 1.328(10)
C8A C9A 1.388(13)
C9A C10A 1.428(14)
C10A C11A 1.342(11)
N1T C1T 1.151(10)
C1T C2T 1.437(12)
N1U C1U 1.138(9)
C1U C2U 1.430(11)
Cl1S C1* 1.757(9)
Cl1S C1S 1.788(9)
C1S Cl3S 1.773(9)
C1S Cl2S 1.792(9)
C1* Cl3* 1.744(9)
C1* Cl2* 1.773(9)
C1V Cl1V 1.721(5)
C1V Cl3V 1.728(5)
C1V Cl2V 1.733(5)
C1W Cl1W 1.631(13)
C1W Cl2W 1.778(14)
C1W Cl3W 1.871(14)
C1W' Cl1' 1.722(7)
C1W' Cl3' 1.727(7)
C1W' Cl2' 1.734(7)

loop_
_geom_torsion_atom_site_label_1
_geom_torsion_atom_site_label_2
_geom_torsion_atom_site_label_3
_geom_torsion_atom_site_label_4
_geom_torsion
C5 N1 C2 C3 2.5(6)
C5 N1 C2 C1 -173.2(5)
C77 C1 C2 C3 -10.4(8)
C20 C1 C2 C3 109.0(7)
C21 C1 C2 C3 -128.8(7)
C77 C1 C2 N1 164.2(5)
C20 C1 C2 N1 -76.4(6)
C21 C1 C2 N1 45.8(6)
N1 C2 C3 C4 -2.7(7)
C1 C2 C3 C4 172.4(6)
C2 C3 C4 C5 1.9(8)
C3 C4 C5 N1 -0.4(7)
C3 C4 C5 C6 -178.4(6)
C2 N1 C5 C4 -1.3(6)
C2 N1 C5 C6 177.0(5)
C4 C5 C6 C27 127.7(7)
N1 C5 C6 C27 -50.2(7)
C4 C5 C6 C7 -108.4(7)
N1 C5 C6 C7 73.7(7)
C4 C5 C6 C89 9.2(9)
N1 C5 C6 C89 -168.7(5)
C10 N2 C7 C8 0.2(7)
C10 N2 C7 C6 -175.9(5)
C5 C6 C7 C8 112.4(8)
C27 C6 C7 C8 -123.7(8)
C89 C6 C7 C8 -6.1(9)
C5 C6 C7 N2 -72.5(7)
C27 C6 C7 N2 51.4(7)
C89 C6 C7 N2 169.0(5)
N2 C7 C8 C9 -0.7(8)
C6 C7 C8 C9 174.9(7)
C7 C8 C9 C10 0.9(9)
C7 N2 C10 C9 0.4(7)
C7 N2 C10 C11 177.2(6)
C8 C9 C10 N2 -0.8(8)
C8 C9 C10 C11 -177.3(7)
N2 C10 C11 C12 72.2(7)
C9 C10 C11 C12 -111.8(8)
N2 C10 C11 C33 -49.9(8)
C9 C10 C11 C33 126.2(7)
N2 C10 C11 C101 -169.7(5)
C9 C10 C11 C101 6.3(9)
C15 N3 C12 C13 2.0(6)
C15 N3 C12 C11 -172.6(5)
C10 C11 C12 C13 113.7(7)
C33 C11 C12 C13 -123.3(6)
C101 C11 C12 C13 -4.2(8)
C10 C11 C12 N3 -73.2(7)
C33 C11 C12 N3 49.9(6)
C101 C11 C12 N3 169.0(5)
N3 C12 C13 C14 -0.6(7)
C11 C12 C13 C14 173.2(6)
C12 C13 C14 C15 -1.0(7)
C13 C14 C15 N3 2.1(7)
C13 C14 C15 C16 -176.7(6)
C12 N3 C15 C14 -2.6(6)
C12 N3 C15 C16 176.4(5)
C14 C15 C16 C17 -113.4(7)
N3 C15 C16 C17 67.9(7)
C14 C15 C16 C113 6.9(9)
N3 C15 C16 C113 -171.8(5)
C14 C15 C16 C39 122.8(7)
N3 C15 C16 C39 -55.9(6)
C20 N4 C17 C18 1.4(6)
C20 N4 C17 C16 -177.6(5)
C15 C16 C17 C18 112.9(7)
C113 C16 C17 C18 -7.1(8)
C39 C16 C17 C18 -124.1(7)
C15 C16 C17 N4 -68.3(7)
C113 C16 C17 N4 171.7(5)
C39 C16 C17 N4 54.7(7)
N4 C17 C18 C19 -0.6(7)
C16 C17 C18 C19 178.3(5)
C17 C18 C19 C20 -0.4(7)
C18 C19 C20 N4 1.2(7)
C18 C19 C20 C1 -179.6(6)
C17 N4 C20 C19 -1.7(6)
C17 N4 C20 C1 179.1(5)
C2 C1 C20 C19 -109.7(7)
C77 C1 C20 C19 10.3(8)
C21 C1 C20 C19 129.3(6)
C2 C1 C20 N4 69.4(7)
C77 C1 C20 N4 -170.6(5)
C21 C1 C20 N4 -51.7(7)
C2 C1 C21 C26 27.6(6)
C77 C1 C21 C26 -91.6(6)
C20 C1 C21 C26 149.1(5)
C2 C1 C21 C22 -156.0(5)
C77 C1 C21 C22 84.8(6)
C20 C1 C21 C22 -34.5(7)
C26 C21 C22 C23 -1.6(8)
C1 C21 C22 C23 -178.1(5)
C21 C22 C23 O1 -177.2(5)
C21 C22 C23 C24 -0.9(8)
C76 O1 C23 C22 -10.9(8)
C76 O1 C23 C24 172.5(5)
C22 C23 C24 C25 2.8(8)
O1 C23 C24 C25 179.5(5)
C23 C24 C25 C26 -2.3(8)
C23 C24 C25 O2 -174.7(5)
C45 O2 C25 C24 -141.1(5)
C45 O2 C25 C26 46.2(7)
C24 C25 C26 C21 -0.3(8)
O2 C25 C26 C21 172.0(5)
C22 C21 C26 C25 2.2(8)
C1 C21 C26 C25 178.7(5)
C5 C6 C27 C32 138.9(5)
C7 C6 C27 C32 16.2(7)
C89 C6 C27 C32 -101.6(6)
C5 C6 C27 C28 -48.1(7)
C7 C6 C27 C28 -170.8(5)
C89 C6 C27 C28 71.3(6)
C32 C27 C28 C29 -1.0(8)
C6 C27 C28 C29 -174.3(5)
C27 C28 C29 O3 176.7(5)
C27 C28 C29 C30 0.2(8)
C52 O3 C29 C28 18.2(7)
C52 O3 C29 C30 -165.0(5)
C28 C29 C30 C31 0.4(8)
O3 C29 C30 C31 -176.4(5)
C29 C30 C31 C32 -0.1(8)
C29 C30 C31 O4 -173.7(5)
C53 O4 C31 C32 56.8(7)
C53 O4 C31 C30 -129.5(6)
C30 C31 C32 C27 -0.8(9)
O4 C31 C32 C27 172.9(5)
C28 C27 C32 C31 1.3(8)
C6 C27 C32 C31 174.5(5)
C10 C11 C33 C38 145.7(5)
C12 C11 C33 C38 24.3(6)
C101 C11 C33 C38 -94.7(6)
C10 C11 C33 C34 -40.0(7)
C12 C11 C33 C34 -161.4(5)
C101 C11 C33 C34 79.6(6)
C38 C33 C34 C35 -2.6(7)
C11 C33 C34 C35 -176.9(5)
C33 C34 C35 C36 1.9(8)
C33 C34 C35 O5 178.4(5)
C60 O5 C35 C36 178.9(5)
C60 O5 C35 C34 2.2(8)
C34 C35 C36 C37 -0.8(8)
O5 C35 C36 C37 -177.6(5)
C35 C36 C37 C38 0.4(8)
C35 C36 C37 O6 -173.2(5)
C61 O6 C37 C36 -129.7(5)
C61 O6 C37 C38 56.4(6)
C36 C37 C38 C33 -1.3(8)
O6 C37 C38 C33 172.5(5)
C34 C33 C38 C37 2.3(8)
C11 C33 C38 C37 176.8(5)
C15 C16 C39 C40 141.5(5)
C17 C16 C39 C40 17.3(7)
C113 C16 C39 C40 -101.3(6)
C15 C16 C39 C44 -45.1(6)
C17 C16 C39 C44 -169.2(5)
C113 C16 C39 C44 72.1(6)
C44 C39 C40 C41 3.0(8)
C16 C39 C40 C41 176.5(5)
C39 C40 C41 C42 -2.5(9)
C39 C40 C41 O8 174.1(5)
C69 O8 C41 C42 -141.0(5)
C69 O8 C41 C40 42.2(7)
C40 C41 C42 C43 0.9(8)
O8 C41 C42 C43 -175.9(5)
C41 C42 C43 C44 0.3(8)
C41 C42 C43 O7 -174.7(5)
C68 O7 C43 C44 24.1(8)
C68 O7 C43 C42 -161.0(5)
C42 C43 C44 C39 0.3(8)
O7 C43 C44 C39 174.7(5)
C40 C39 C44 C43 -1.9(8)
C16 C39 C44 C43 -175.5(5)
C46 N5 C45 O2 176.0(5)
C46 N5 C45 C52 0.9(8)
C25 O2 C45 N5 42.4(7)
C25 O2 C45 C52 -142.2(5)
C45 N5 C46 C47 179.5(5)
C45 N5 C46 C51 -1.1(8)
N5 C46 C47 C48 179.3(6)
C51 C46 C47 C48 -0.1(9)
C46 C47 C48 C49 -1.6(9)
C47 C48 C49 C50 2.3(10)
C48 C49 C50 C51 -1.2(10)
C52 N6 C51 C50 179.3(5)
C52 N6 C51 C46 0.7(8)
C49 C50 C51 N6 -179.1(6)
C49 C50 C51 C46 -0.5(9)
N5 C46 C51 N6 0.3(8)
C47 C46 C51 N6 179.7(5)
N5 C46 C51 C50 -178.2(5)
C47 C46 C51 C50 1.2(8)
C51 N6 C52 O3 -176.1(5)
C51 N6 C52 C45 -1.0(8)
C29 O3 C52 N6 -110.0(6)
C29 O3 C52 C45 74.8(7)
N5 C45 C52 N6 0.2(9)
O2 C45 C52 N6 -175.0(5)
N5 C45 C52 O3 175.2(5)
O2 C45 C52 O3 -0.1(8)
C54 N7 C53 O4 176.4(5)
C54 N7 C53 C60 -0.9(8)
C31 O4 C53 N7 39.3(8)
C31 O4 C53 C60 -143.2(5)
C53 N7 C54 C59 -1.6(8)
C53 N7 C54 C55 -176.6(5)
N7 C54 C55 C56 175.8(6)
C59 C54 C55 C56 0.6(9)
C54 C55 C56 C57 0.1(10)
C55 C56 C57 C58 -0.4(11)
C56 C57 C58 C59 -0.2(10)
N7 C54 C59 N8 3.5(9)
C55 C54 C59 N8 178.5(5)
N7 C54 C59 C58 -176.1(5)
C55 C54 C59 C58 -1.2(9)
C60 N8 C59 C54 -2.8(8)
C60 N8 C59 C58 176.9(6)
C57 C58 C59 C54 0.9(9)
C57 C58 C59 N8 -178.7(6)
C59 N8 C60 O5 -176.5(5)
C59 N8 C60 C53 0.4(8)
C35 O5 C60 N8 -96.0(6)
C35 O5 C60 C53 87.0(7)
N7 C53 C60 N8 1.5(9)
O4 C53 C60 N8 -175.9(5)
N7 C53 C60 O5 178.4(5)
O4 C53 C60 O5 0.9(8)
C62 N9 C61 O6 178.2(5)
C62 N9 C61 C68 0.5(8)
C37 O6 C61 N9 39.4(7)
C37 O6 C61 C68 -142.8(5)
C61 N9 C62 C63 179.8(5)
C61 N9 C62 C67 0.5(8)
N9 C62 C63 C64 179.6(6)
C67 C62 C63 C64 -1.1(9)
C62 C63 C64 C65 0.5(9)
C63 C64 C65 C66 -0.3(10)
C64 C65 C66 C67 0.7(9)
C68 N10 C67 C62 1.0(8)
C68 N10 C67 C66 178.9(5)
N9 C62 C67 N10 -1.3(8)
C63 C62 C67 N10 179.4(5)
N9 C62 C67 C66 -179.2(5)
C63 C62 C67 C66 1.5(8)
C65 C66 C67 N10 -179.3(6)
C65 C66 C67 C62 -1.3(9)
C67 N10 C68 O7 -173.9(5)
C67 N10 C68 C61 0.0(8)
C43 O7 C68 N10 -113.3(6)
C43 O7 C68 C61 72.7(7)
N9 C61 C68 N10 -0.8(9)
O6 C61 C68 N10 -178.5(5)
N9 C61 C68 O7 172.9(5)
O6 C61 C68 O7 -4.9(7)
C70 N11 C69 O8 175.5(5)
C70 N11 C69 C76 0.7(8)
C41 O8 C69 N11 50.8(7)
C41 O8 C69 C76 -134.1(5)
C69 N11 C70 C71 -177.1(5)
C69 N11 C70 C75 -2.0(8)
N11 C70 C71 C72 176.2(6)
C75 C70 C71 C72 1.1(9)
C70 C71 C72 C73 -0.5(9)
C71 C72 C73 C74 0.2(10)
C72 C73 C74 C75 -0.7(10)
C76 N12 C75 C70 -3.4(8)
C76 N12 C75 C74 176.7(5)
C71 C70 C75 N12 178.6(5)
N11 C70 C75 N12 3.5(8)
C71 C70 C75 C74 -1.5(8)
N11 C70 C75 C74 -176.6(5)
C73 C74 C75 N12 -178.8(6)
C73 C74 C75 C70 1.3(9)
C75 N12 C76 O1 -178.0(5)
C75 N12 C76 C69 2.0(8)
C23 O1 C76 N12 -79.5(6)
C23 O1 C76 C69 100.5(6)
N11 C69 C76 N12 -0.7(9)
O8 C69 C76 N12 -175.6(5)
N11 C69 C76 O1 179.3(5)
O8 C69 C76 O1 4.4(7)
C2 C1 C77 C78 -66.9(6)
C20 C1 C77 C78 172.8(5)
C21 C1 C77 C78 52.0(6)
C1 C77 C78 C79 164.0(5)
C77 C78 C79 C80 175.7(6)
C78 C79 C80 C81 173.0(7)
C79 C80 C81 C82 175.4(8)
C80 C81 C82 C83 172.3(10)
C81 C82 C83 C84 -178.2(10)
C82 C83 C84 C85 114.1(15)
C83 C84 C85 C86 -38(2)
C84 C85 C86 C87 -140.2(17)
C85 C86 C87 C88 -32(3)
C5 C6 C89 C90 170.4(5)
C27 C6 C89 C90 49.3(6)
C7 C6 C89 C90 -70.9(6)
C6 C89 C90 C91 157.8(5)
C89 C90 C91 C92 174.0(6)
C90 C91 C92 C93 172.6(6)
C91 C92 C93 C94 171.1(7)
C92 C93 C94 C95 176.5(7)
C93 C94 C95 C96 179.8(7)
C94 C95 C96 C97 175.3(8)
C95 C96 C97 C98 -171.3(6)
C96 C97 C98 C99 173.6(7)
C97 C98 C99 C100 179.6(6)
C10 C11 C101 C102 170.2(5)
C12 C11 C101 C102 -71.6(6)
C33 C11 C101 C102 48.4(7)
C11 C101 C102 C103 158.6(5)
C101 C102 C103 C104 169.7(5)
C102 C103 C104 C105 170.5(6)
C103 C104 C105 C106 -176.2(6)
C104 C105 C106 C107 -177.4(8)
C105 C106 C107 C108 175.1(8)
C106 C107 C108 C109 100.9(11)
C107 C108 C109 C110 169.7(9)
C108 C109 C110 C111 157.4(9)
C109 C110 C111 C112 67.7(11)
C15 C16 C113 C114 168.4(5)
C17 C16 C113 C114 -69.7(6)
C39 C16 C113 C114 50.3(6)
C16 C113 C114 C115 157.1(5)
C113 C114 C115 C116 173.5(5)
C114 C115 C116 C117 169.5(5)
C115 C116 C117 C118 173.5(6)
C116 C117 C118 C119 172.1(6)
C117 C118 C119 C120 -173.8(7)
C118 C119 C120 C121 157.4(9)
C119 C120 C121 C122 170.4(8)
C120 C121 C122 C123 179.0(11)
C121 C122 C123 C124 173.0(11)
O1A N1A C1A C2A 178.6(5)
C5A N1A C1A C2A -2.0(8)
N1A C1A C2A C3A 1.3(9)
C1A C2A C3A C4A -0.3(9)
C1A C2A C3A C6A -177.6(6)
C2A C3A C4A C5A 0.0(9)
C6A C3A C4A C5A 177.3(6)
O1A N1A C5A C4A -179.0(5)
C1A N1A C5A C4A 1.7(8)
C3A C4A C5A N1A -0.7(9)
C4A C3A C6A C11A 52.8(9)
C2A C3A C6A C11A -130.1(7)
C4A C3A C6A C7A -129.8(6)
C2A C3A C6A C7A 47.3(9)
C11A C6A C7A C8A -1.9(10)
C3A C6A C7A C8A -179.4(7)
C6A C7A C8A C9A -0.4(12)
C7A C8A C9A C10A 1.2(14)
C8A C9A C10A C11A 0.2(15)
C9A C10A C11A C6A -2.6(14)
C7A C6A C11A C10A 3.4(11)
C3A C6A C11A C10A -179.2(7)
C1* Cl1S C1S Cl3S 39(4)
C1* Cl1S C1S Cl2S 169(5)
C1S Cl1S C1* Cl3* -137(4)
C1S Cl1S C1* Cl2* -16(4)
